data_7218179
loop_
_publ_author_name
'Cin\<ci\'c, Dominik'
'Fri\<s\<ci\'c, Tomislav'

_publ_section_title
;
 Synthesis of an extended halogen-bonded metal--organic structure in a
 one-pot mechanochemical reaction that combines covalent bonding,
 coordination chemistry and supramolecular synthesis
;
_journal_issue 44
_journal_name_full CrystEngComm
_journal_page_first 10169
_journal_paper_doi 10.1039/C4CE01815J
_journal_volume 16
_journal_year 2014
_chemical_formula_moiety 'C38 H28 Cu N2 O4, C6 F4 I2'
_chemical_formula_sum 'C44 H28 Cu F4 I2 N2 O4'
_chemical_formula_weight 1042.02
_chemical_name_systematic
;
Tetrafluoro-1,4-diiodobenzene bis(N-(4-acetophenyl)-2-oxy-1-naphthaldiminato)-copper(ii)
;
_space_group_crystal_system triclinic
_space_group_IT_number 2
_space_group_name_Hall '-P 1'
_space_group_name_H-M_alt 'P -1'
_symmetry_space_group_name_Hall '-P 1'
_symmetry_space_group_name_H-M 'P -1'
_atom_sites_solution_hydrogens geom
_audit_creation_method SHELXL-2013
_cell_angle_alpha 82.472(5)
_cell_angle_beta 82.927(5)
_cell_angle_gamma 86.586(5)
_cell_formula_units_Z 1
_cell_length_a 8.093(5)
_cell_length_b 9.502(5)
_cell_length_c 12.751(5)
_cell_measurement_temperature 295
_cell_volume 963.8(9)
_computing_structure_refinement 'SHELXL-2013 (Sheldrick, 2013)'
_diffrn_ambient_temperature 295
_diffrn_measured_fraction_theta_full 0.995
_diffrn_measured_fraction_theta_max 0.995
_diffrn_radiation_type MoK\a
_diffrn_radiation_wavelength 0.71073
_diffrn_reflns_av_R_equivalents 0.0730
_diffrn_reflns_av_unetI/netI 0.0628
_diffrn_reflns_Laue_measured_fraction_full 0.995
_diffrn_reflns_Laue_measured_fraction_max 0.995
_diffrn_reflns_limit_h_max 10
_diffrn_reflns_limit_h_min -10
_diffrn_reflns_limit_k_max 12
_diffrn_reflns_limit_k_min -12
_diffrn_reflns_limit_l_max 16
_diffrn_reflns_limit_l_min -16
_diffrn_reflns_number 11870
_diffrn_reflns_point_group_measured_fraction_full 0.995
_diffrn_reflns_point_group_measured_fraction_max 0.995
_diffrn_reflns_theta_full 25.242
_diffrn_reflns_theta_max 26.999
_diffrn_reflns_theta_min 3.787
_exptl_absorpt_coefficient_mu 2.235
_exptl_absorpt_correction_T_max 0.77617
_exptl_absorpt_correction_T_min 0.41600
_exptl_absorpt_correction_type analytical
_exptl_absorpt_process_details 'N.W. Alcock (1970). Cryst. Computing, p271'
_exptl_crystal_colour brown
_exptl_crystal_density_diffrn 1.795
_exptl_crystal_density_method 'not measured'
_exptl_crystal_F_000 509
_exptl_crystal_size_max 0.51
_exptl_crystal_size_mid 0.22
_exptl_crystal_size_min 0.13
_refine_diff_density_max 0.363
_refine_diff_density_min -0.585
_refine_diff_density_rms 0.110
_refine_ls_extinction_method none
_refine_ls_goodness_of_fit_ref 0.985
_refine_ls_hydrogen_treatment constr
_refine_ls_matrix_type full
_refine_ls_number_parameters 259
_refine_ls_number_reflns 4192
_refine_ls_number_restraints 0
_refine_ls_restrained_S_all 0.985
_refine_ls_R_factor_all 0.0580
_refine_ls_R_factor_gt 0.0363
_refine_ls_shift/su_max 0.003
_refine_ls_shift/su_mean 0.000
_refine_ls_structure_factor_coef Fsqd
_refine_ls_weighting_details 'w=1/[\s^2^(Fo^2^)+(0.0417P)^2^] where P=(Fo^2^+2Fc^2^)/3'
_refine_ls_weighting_scheme calc
_refine_ls_wR_factor_gt 0.0879
_refine_ls_wR_factor_ref 0.0938
_reflns_Friedel_coverage 0.000
_reflns_number_gt 3055
_reflns_number_total 4192
_reflns_threshold_expression 'I > 2\s(I)'
_cod_data_source_file c4ce01815j2.cif
_cod_data_source_block shelx
_cod_depositor_comments 'Adding full bibliography for 7218179.cif.'
_cod_database_code 7218179
_shelx_space_group_comment
;
The symmetry employed for this shelxl refinement is uniquely defined
by the following loop, which should always be used as a source of
symmetry information in preference to the above space-group names.
They are only intended as comments.
;
_shelxl_version_number 2013-4

loop_
_space_group_symop_operation_xyz
'x, y, z'
'-x, -y, -z'

loop_
_atom_site_label
_atom_site_type_symbol
_atom_site_fract_x
_atom_site_fract_y
_atom_site_fract_z
_atom_site_U_iso_or_equiv
_atom_site_adp_type
_atom_site_occupancy
_atom_site_site_symmetry_order
_atom_site_calc_flag
_atom_site_refinement_flags_posn
_atom_site_refinement_flags_adp
_atom_site_refinement_flags_occupancy
C1 C 0.2306(4) 0.9380(3) -0.1821(3) 0.0431(7) Uani 1 1 d . . .
C2 C 0.3672(4) 0.9883(4) -0.2558(3) 0.0539(9) Uani 1 1 d . . .
H2 H 0.4243 1.0648 -0.2421 0.065 Uiso 1 1 calc R U .
C3 C 0.4157(4) 0.9277(4) -0.3451(3) 0.0567(9) Uani 1 1 d . . .
H3 H 0.5033 0.9653 -0.3926 0.068 Uiso 1 1 calc R U .
C4 C 0.3368(4) 0.8080(4) -0.3685(3) 0.0519(9) Uani 1 1 d . . .
C5 C 0.3947(5) 0.7423(4) -0.4599(3) 0.0621(10) Uani 1 1 d . . .
H5 H 0.4835 0.7797 -0.5065 0.074 Uiso 1 1 calc R U .
C6 C 0.3218(6) 0.6239(5) -0.4809(4) 0.0731(13) Uani 1 1 d . . .
H6 H 0.3619 0.5797 -0.5404 0.088 Uiso 1 1 calc R U .
C7 C 0.1883(5) 0.5716(4) -0.4123(4) 0.0655(11) Uani 1 1 d . . .
H7 H 0.1356 0.4939 -0.4282 0.079 Uiso 1 1 calc R U .
C8 C 0.1305(5) 0.6303(4) -0.3215(3) 0.0589(10) Uani 1 1 d . . .
H8 H 0.0433 0.5896 -0.2753 0.071 Uiso 1 1 calc R U .
C9 C 0.2026(4) 0.7525(3) -0.2974(3) 0.0448(8) Uani 1 1 d . . .
C10 C 0.1452(4) 0.8208(3) -0.2026(3) 0.0410(7) Uani 1 1 d . . .
C11 C 0.0025(4) 0.7734(3) -0.1352(3) 0.0425(8) Uani 1 1 d . . .
H023 H -0.0412 0.6905 -0.1495 0.051 Uiso 1 1 calc R U .
C12 C -0.2203(4) 0.7618(3) -0.0020(3) 0.0391(7) Uani 1 1 d . . .
C13 C -0.2020(4) 0.6415(3) 0.0674(3) 0.0539(9) Uani 1 1 d . . .
H13 H -0.0961 0.6060 0.0809 0.065 Uiso 1 1 calc R U .
C14 C -0.3411(4) 0.5724(3) 0.1175(3) 0.0548(9) Uani 1 1 d . . .
H14 H -0.3277 0.4903 0.1647 0.066 Uiso 1 1 calc R U .
C15 C -0.5001(4) 0.6229(3) 0.0988(3) 0.0397(7) Uani 1 1 d . . .
C16 C -0.5166(4) 0.7446(4) 0.0284(3) 0.0510(9) Uani 1 1 d . . .
H16 H -0.6224 0.7801 0.0145 0.061 Uiso 1 1 calc R U .
C17 C -0.3781(4) 0.8144(4) -0.0218(3) 0.0531(9) Uani 1 1 d . . .
H17 H -0.3908 0.8967 -0.0689 0.064 Uiso 1 1 calc R U .
C18 C -0.6511(4) 0.5497(3) 0.1527(3) 0.0462(8) Uani 1 1 d . . .
C19 C -0.6314(5) 0.4271(4) 0.2360(3) 0.0686(11) Uani 1 1 d . . .
H19A H -0.7388 0.3912 0.2631 0.103 Uiso 1 1 calc R U .
H19B H -0.5805 0.4572 0.2929 0.103 Uiso 1 1 calc R U .
H19C H -0.5621 0.3536 0.2057 0.103 Uiso 1 1 calc R U .
C20 C 0.0749(4) 1.1250(3) -0.5030(3) 0.0533(9) Uani 1 1 d . . .
C21 C -0.0289(4) 1.0793(3) -0.4130(3) 0.0474(8) Uani 1 1 d . . .
C22 C -0.1039(4) 0.9496(4) -0.4111(3) 0.0510(8) Uani 1 1 d . . .
N1 N -0.0751(3) 0.8323(2) -0.0553(2) 0.0409(6) Uani 1 1 d . . .
O1 O 0.1928(3) 1.0035(2) -0.09889(19) 0.0513(6) Uani 1 1 d . . .
O2 O -0.7893(3) 0.5886(3) 0.1297(2) 0.0638(7) Uani 1 1 d . . .
F1 F 0.1534(3) 1.2476(2) -0.5092(2) 0.0753(7) Uani 1 1 d . . .
F2 F -0.2032(3) 0.8983(2) -0.3258(2) 0.0713(6) Uani 1 1 d . . .
Cu1 Cu 0.0000 1.0000 0.0000 0.04035(15) Uani 1 2 d S . P
I1 I -0.08204(4) 1.19808(3) -0.28691(2) 0.07013(13) Uani 1 1 d . . .

loop_
_atom_site_aniso_label
_atom_site_aniso_U_11
_atom_site_aniso_U_22
_atom_site_aniso_U_33
_atom_site_aniso_U_23
_atom_site_aniso_U_13
_atom_site_aniso_U_12
C1 0.0412(17) 0.0460(17) 0.0424(19) -0.0036(16) -0.0068(15) -0.0047(14)
C2 0.0492(19) 0.0553(19) 0.056(2) -0.0037(18) -0.0010(18) -0.0142(16)
C3 0.049(2) 0.068(2) 0.050(2) 0.000(2) -0.0005(17) -0.0073(17)
C4 0.050(2) 0.0548(19) 0.050(2) -0.0042(18) -0.0074(18) 0.0076(16)
C5 0.057(2) 0.076(3) 0.049(2) -0.010(2) 0.0040(19) 0.0147(19)
C6 0.088(3) 0.074(3) 0.059(3) -0.024(2) -0.011(3) 0.028(2)
C7 0.075(3) 0.060(2) 0.067(3) -0.029(2) -0.008(2) 0.0036(19)
C8 0.067(2) 0.0487(19) 0.064(3) -0.0155(19) -0.014(2) 0.0031(17)
C9 0.0448(18) 0.0443(17) 0.045(2) -0.0066(16) -0.0093(16) 0.0076(14)
C10 0.0404(16) 0.0403(16) 0.0423(19) -0.0048(15) -0.0046(15) -0.0022(13)
C11 0.0447(18) 0.0356(15) 0.049(2) -0.0056(15) -0.0091(16) -0.0052(13)
C12 0.0398(16) 0.0384(15) 0.0416(18) -0.0100(14) -0.0054(14) -0.0102(12)
C13 0.0386(17) 0.0463(17) 0.075(3) 0.0043(19) -0.0132(18) -0.0020(14)
C14 0.050(2) 0.0419(17) 0.071(3) 0.0097(18) -0.0132(19) -0.0092(15)
C15 0.0424(17) 0.0393(15) 0.0397(18) -0.0100(14) -0.0062(14) -0.0066(13)
C16 0.0372(17) 0.060(2) 0.055(2) -0.0019(18) -0.0091(16) -0.0021(15)
C17 0.053(2) 0.0501(18) 0.056(2) 0.0052(17) -0.0151(18) -0.0047(15)
C18 0.0437(18) 0.0532(18) 0.046(2) -0.0193(17) -0.0041(15) -0.0099(14)
C19 0.057(2) 0.076(3) 0.069(3) 0.005(2) 0.001(2) -0.0207(19)
C20 0.052(2) 0.0405(17) 0.070(3) -0.0115(18) -0.0144(19) -0.0032(15)
C21 0.0462(18) 0.0418(16) 0.056(2) -0.0093(17) -0.0144(17) 0.0061(14)
C22 0.0456(19) 0.0504(19) 0.055(2) 0.0013(18) -0.0068(17) 0.0019(15)
N1 0.0444(14) 0.0367(13) 0.0422(16) -0.0038(12) -0.0049(12) -0.0086(11)
O1 0.0501(13) 0.0574(13) 0.0497(15) -0.0186(12) 0.0029(11) -0.0220(11)
O2 0.0399(13) 0.0821(17) 0.0699(19) -0.0128(15) -0.0018(13) -0.0092(12)
F1 0.0843(16) 0.0535(12) 0.0916(19) -0.0133(13) -0.0103(14) -0.0240(11)
F2 0.0629(13) 0.0767(14) 0.0701(16) -0.0043(13) 0.0069(12) -0.0117(11)
Cu1 0.0426(3) 0.0394(3) 0.0406(3) -0.0071(2) -0.0046(2) -0.0106(2)
I1 0.0893(2) 0.06249(18) 0.0623(2) -0.02127(14) -0.01823(16) 0.01621(14)

loop_
_atom_type_symbol
_atom_type_description
_atom_type_scat_dispersion_real
_atom_type_scat_dispersion_imag
_atom_type_scat_source
C C 0.0033 0.0016 'International Tables Vol C Tables 4.2.6.8 and 6.1.1.4'
H H 0.0000 0.0000 'International Tables Vol C Tables 4.2.6.8 and 6.1.1.4'
N N 0.0061 0.0033 'International Tables Vol C Tables 4.2.6.8 and 6.1.1.4'
O O 0.0106 0.0060 'International Tables Vol C Tables 4.2.6.8 and 6.1.1.4'
F F 0.0171 0.0103 'International Tables Vol C Tables 4.2.6.8 and 6.1.1.4'
Cu Cu 0.3201 1.2651 'International Tables Vol C Tables 4.2.6.8 and 6.1.1.4'
I I -0.4742 1.8119 'International Tables Vol C Tables 4.2.6.8 and 6.1.1.4'

loop_
_geom_angle_atom_site_label_1
_geom_angle_atom_site_label_2
_geom_angle_atom_site_label_3
_geom_angle
_geom_angle_site_symmetry_1
_geom_angle_site_symmetry_3
O1 C1 C10 123.9(3) . .
O1 C1 C2 117.0(3) . .
C10 C1 C2 119.1(3) . .
C3 C2 C1 121.5(3) . .
C2 C3 C4 121.8(3) . .
C9 C4 C5 120.2(3) . .
C9 C4 C3 119.1(3) . .
C5 C4 C3 120.7(4) . .
C6 C5 C4 120.8(4) . .
C5 C6 C7 118.9(4) . .
C8 C7 C6 122.1(4) . .
C7 C8 C9 120.5(4) . .
C4 C9 C8 117.5(3) . .
C4 C9 C10 119.5(3) . .
C8 C9 C10 123.0(3) . .
C11 C10 C1 120.9(3) . .
C11 C10 C9 120.1(3) . .
C1 C10 C9 119.0(3) . .
N1 C11 C10 127.5(3) . .
C13 C12 C17 119.9(3) . .
C13 C12 N1 119.7(3) . .
C17 C12 N1 120.4(3) . .
C12 C13 C14 119.9(3) . .
C13 C14 C15 121.2(3) . .
C16 C15 C14 118.3(3) . .
C16 C15 C18 120.0(3) . .
C14 C15 C18 121.8(3) . .
C15 C16 C17 120.8(3) . .
C16 C17 C12 119.9(3) . .
O2 C18 C19 119.8(3) . .
O2 C18 C15 121.2(3) . .
C19 C18 C15 119.1(3) . .
F1 C20 C22 117.3(4) . 2_574
F1 C20 C21 120.0(3) . .
C22 C20 C21 122.6(3) 2_574 .
C20 C21 C22 117.0(3) . .
C20 C21 I1 122.4(2) . .
C22 C21 I1 120.6(3) . .
F2 C22 C20 119.6(3) . 2_574
F2 C22 C21 120.1(3) . .
C20 C22 C21 120.3(4) 2_574 .
C11 N1 C12 115.3(2) . .
C11 N1 Cu1 124.9(2) . .
C12 N1 Cu1 119.67(19) . .
C1 O1 Cu1 130.58(19) . .
O1 Cu1 O1 180.0 2_575 .
O1 Cu1 N1 89.34(10) 2_575 .
O1 Cu1 N1 90.66(10) . .
O1 Cu1 N1 90.66(10) 2_575 2_575
O1 Cu1 N1 89.34(10) . 2_575
N1 Cu1 N1 180.0 . 2_575

loop_
_geom_bond_atom_site_label_1
_geom_bond_atom_site_label_2
_geom_bond_distance
_geom_bond_site_symmetry_2
C1 O1 1.295(4) .
C1 C10 1.414(4) .
C1 C2 1.422(5) .
C2 C3 1.348(5) .
C3 C4 1.419(5) .
C4 C9 1.407(5) .
C4 C5 1.410(5) .
C5 C6 1.372(6) .
C6 C7 1.377(6) .
C7 C8 1.369(5) .
C8 C9 1.414(5) .
C9 C10 1.460(4) .
C10 C11 1.412(5) .
C11 N1 1.302(4) .
C12 C13 1.363(5) .
C12 C17 1.384(4) .
C12 N1 1.439(4) .
C13 C14 1.381(5) .
C14 C15 1.383(4) .
C15 C16 1.379(5) .
C15 C18 1.490(5) .
C16 C17 1.381(5) .
C18 O2 1.215(4) .
C18 C19 1.485(5) .
C20 F1 1.349(4) .
C20 C22 1.370(5) 2_574
C20 C21 1.373(5) .
C21 C22 1.402(5) .
C21 I1 2.072(3) .
C22 F2 1.326(4) .
C22 C20 1.370(5) 2_574
N1 Cu1 1.980(2) .
O1 Cu1 1.881(2) .
Cu1 O1 1.881(2) 2_575
Cu1 N1 1.980(2) 2_575
